data_4020748
loop_
_publ_author_name
'Lodovico Lunazzi'
'Andrea Mazzanti'
'Mirko Minzoni'

_publ_section_title
;
 Static and Dynamic Stereochemistry of the Conformational
 Atropisomers of Tetra(o-tolyl)benzene
;
_journal_name_full 'Journal of Organic Chemistry'
_journal_page_first 10062
_journal_page_last 10066
_journal_paper_doi 10.1021/jo051783f
_journal_volume 70
_journal_year 2005
_chemical_formula_moiety 'C34 H30'
_chemical_formula_sum 'C34 H30'
_chemical_formula_weight 438.58
_space_group_IT_number 14
_symmetry_cell_setting monoclinic
_symmetry_space_group_name_Hall '-P 2ybc'
_symmetry_space_group_name_H-M 'P 1 21/c 1'
_cell_angle_alpha 90.00
_cell_angle_beta 99.290(2)
_cell_angle_gamma 90.00
_cell_formula_units_Z 2
_cell_length_a 11.3626(16)
_cell_length_b 8.8591(13)
_cell_length_c 13.0108(19)
_cell_measurement_temperature 273(2)
_cell_volume 1292.5(3)
_diffrn_ambient_temperature 273(2)
_exptl_crystal_density_diffrn 1.127
_cod_original_sg_symbol_H-M 'P 21/c'
_cod_database_code 4020748

loop_
_symmetry_equiv_pos_as_xyz
'x, y, z'
'-x, y+1/2, -z+1/2'
'-x, -y, -z'
'x, -y-1/2, z-1/2'

loop_
_atom_site_label
_atom_site_type_symbol
_atom_site_fract_x
_atom_site_fract_y
_atom_site_fract_z
_atom_site_U_iso_or_equiv
_atom_site_adp_type
_atom_site_occupancy
_atom_site_symmetry_multiplicity
_atom_site_calc_flag
_atom_site_refinement_flags
_atom_site_disorder_assembly
_atom_site_disorder_group
C1 C 0.0207(6) 0.6658(9) 0.1950(6) 0.158(3) Uani 1 1 d . . .
H1A H 0.0241 0.7687 0.2183 0.237 Uiso 1 1 calc R . .
H1B H 0.0285 0.5996 0.2541 0.237 Uiso 1 1 calc R . .
H1C H -0.0543 0.6477 0.1510 0.237 Uiso 1 1 calc R . .
C2 C 0.1163(4) 0.6379(5) 0.1373(4) 0.1051(16) Uani 1 1 d . . .
C3 C 0.1869(6) 0.5066(6) 0.1599(6) 0.130(2) Uani 1 1 d . . .
H3 H 0.1692 0.4386 0.2096 0.155 Uiso 1 1 calc R . .
C4 C 0.2759(6) 0.4810(7) 0.1116(7) 0.137(3) Uani 1 1 d . . .
H4 H 0.3206 0.3940 0.1287 0.164 Uiso 1 1 calc R . .
C5 C 0.3086(5) 0.5745(8) 0.0365(6) 0.131(2) Uani 1 1 d . . .
H5 H 0.3741 0.5534 0.0043 0.157 Uiso 1 1 calc R . .
C6 C 0.2390(4) 0.7014(5) 0.0114(4) 0.1045(16) Uani 1 1 d . . .
H6 H 0.2556 0.7652 -0.0412 0.125 Uiso 1 1 calc R . .
C7 C 0.1432(3) 0.7355(4) 0.0643(3) 0.0768(11) Uani 1 1 d . . .
C8 C 0.0715(3) 0.8747(4) 0.0339(3) 0.0629(9) Uani 1 1 d . . .
C9 C 0.1208(3) 1.0183(4) 0.0433(3) 0.0606(9) Uani 1 1 d . . .
C10 C 0.0486(3) 1.1402(4) 0.0097(3) 0.0667(10) Uani 1 1 d . . .
H10 H 0.0815 1.2365 0.0166 0.080 Uiso 1 1 calc R . .
C11 C 0.2476(3) 1.0474(4) 0.0900(3) 0.0710(11) Uani 1 1 d . . .
C12 C 0.2843(4) 1.0182(5) 0.1986(4) 0.1023(16) Uani 1 1 d . . .
H12 H 0.2310 0.9771 0.2381 0.123 Uiso 1 1 calc R . .
C13 C 0.3990(5) 1.0515(8) 0.2439(5) 0.129(2) Uani 1 1 d . . .
H13 H 0.4229 1.0342 0.3147 0.154 Uiso 1 1 calc R . .
C14 C 0.4765(6) 1.1081(7) 0.1876(7) 0.133(2) Uani 1 1 d . . .
H14 H 0.5536 1.1289 0.2206 0.160 Uiso 1 1 calc R . .
C15 C 0.4474(4) 1.1375(6) 0.0819(7) 0.126(2) Uani 1 1 d . . .
H15 H 0.5033 1.1770 0.0445 0.151 Uiso 1 1 calc R . .
C16 C 0.3276(3) 1.1049(5) 0.0322(4) 0.0903(13) Uani 1 1 d . . .
C17 C 0.2991(5) 1.1366(8) -0.0747(5) 0.133(2) Uani 1 1 d . . .
H17A H 0.2449 1.0615 -0.1077 0.200 Uiso 1 1 calc R . .
H17B H 0.3706 1.1357 -0.1052 0.200 Uiso 1 1 calc R . .
H17C H 0.2625 1.2343 -0.0842 0.200 Uiso 1 1 calc R . .

loop_
_atom_site_aniso_label
_atom_site_aniso_U_11
_atom_site_aniso_U_22
_atom_site_aniso_U_33
_atom_site_aniso_U_23
_atom_site_aniso_U_13
_atom_site_aniso_U_12
C1 0.153(6) 0.164(6) 0.165(6) 0.083(5) 0.050(5) 0.027(5)
C2 0.083(3) 0.083(3) 0.140(4) 0.035(3) -0.012(3) 0.003(2)
C3 0.102(4) 0.081(3) 0.189(6) 0.020(3) -0.027(4) -0.001(3)
C4 0.113(5) 0.071(3) 0.200(7) -0.015(4) -0.057(5) 0.010(3)
C5 0.097(4) 0.112(4) 0.172(6) -0.048(4) -0.015(4) 0.034(3)
C6 0.073(3) 0.087(3) 0.144(4) -0.034(3) -0.013(2) 0.033(2)
C7 0.064(2) 0.059(2) 0.098(3) -0.0016(19) -0.0170(18) 0.0075(16)
C8 0.0541(18) 0.0570(19) 0.074(2) 0.0018(15) -0.0003(15) 0.0088(14)
C9 0.0503(17) 0.0601(19) 0.069(2) 0.0006(15) 0.0012(14) 0.0065(14)
C10 0.0575(19) 0.0532(18) 0.085(2) 0.0019(16) -0.0007(16) 0.0036(14)
C11 0.0522(19) 0.058(2) 0.097(3) -0.0059(18) -0.0034(18) 0.0093(15)
C12 0.078(3) 0.099(3) 0.114(3) -0.024(3) -0.034(2) 0.023(2)
C13 0.090(4) 0.136(5) 0.141(5) -0.029(4) -0.038(4) 0.022(3)
C14 0.077(3) 0.111(4) 0.194(7) -0.024(4) -0.032(4) 0.023(3)
C15 0.071(3) 0.090(3) 0.217(7) -0.004(4) 0.027(4) 0.008(2)
C16 0.058(2) 0.078(3) 0.133(4) 0.005(2) 0.012(2) 0.0097(19)
C17 0.102(4) 0.164(6) 0.138(5) 0.029(4) 0.032(3) 0.019(4)

loop_
_geom_bond_atom_site_label_1
_geom_bond_atom_site_label_2
_geom_bond_distance
_geom_bond_site_symmetry_2
_geom_bond_publ_flag
C1 C2 1.438(8) . ?
C2 C7 1.355(6) . ?
C2 C3 1.416(7) . ?
C3 C4 1.294(10) . ?
C4 C5 1.377(10) . ?
C5 C6 1.382(7) . ?
C6 C7 1.411(6) . ?
C7 C8 1.497(5) . ?
C8 C9 1.387(4) . ?
C8 C10 1.397(4) 3_575 ?
C9 C10 1.384(4) . ?
C9 C11 1.493(4) . ?
C10 C8 1.397(4) 3_575 ?
C11 C16 1.368(6) . ?
C11 C12 1.431(6) . ?
C12 C13 1.373(7) . ?
C13 C14 1.331(9) . ?
C14 C15 1.386(9) . ?
C15 C16 1.439(7) . ?
C16 C17 1.404(7) . ?
